data_2204408
loop_
_publ_author_name
'Li-Min Yang'
'Hong-Qing Wang'
'Zhao-Jie Liu'
'Hai-Bin Song'

_publ_section_title
;
 Bis(4-formyl-3-methyl-1-phenyl-1<i>H</i>-pyrazol-5-yl) sulfide
;
_journal_issue 10
_journal_name_full 'Acta Crystallographica Section E'
_journal_page_first o1898
_journal_page_last o1899
_journal_paper_doi 10.1107/S1600536804024043
_journal_volume 60
_journal_year 2004
_chemical_formula_iupac 'C22 H18 N4 O2 S'
_chemical_formula_moiety 'C22 H18 N4 O2 S'
_chemical_formula_sum 'C22 H18 N4 O2 S'
_chemical_formula_weight 402.46
_chemical_melting_point 468
_chemical_name_systematic
;
Bis(4-formyl-3-methyl-1-phenyl-1H-pyrazol-5-yl) sulfide
;
_space_group_IT_number 14
_symmetry_cell_setting monoclinic
_symmetry_space_group_name_Hall '-P 2ybc'
_symmetry_space_group_name_H-M 'P 1 21/c 1'
_atom_sites_solution_hydrogens geom
_atom_sites_solution_primary direct
_atom_sites_solution_secondary difmap
_cell_angle_alpha 90.00
_cell_angle_beta 99.855(5)
_cell_angle_gamma 90.00
_cell_formula_units_Z 4
_cell_length_a 13.853(4)
_cell_length_b 6.918(2)
_cell_length_c 20.723(6)
_cell_measurement_reflns_used 894
_cell_measurement_temperature 293(2)
_cell_measurement_theta_max 24.56
_cell_measurement_theta_min 3.37
_cell_volume 1956.7(10)
_computing_cell_refinement SMART
_computing_data_collection 'SMART (Bruker, 1997--2002)'
_computing_data_reduction 'SAINT (Bruker, 1997--2002)'
_computing_molecular_graphics 'SHELXTL (Bruker, 1997--2002)'
_computing_publication_material SHELXTL
_computing_structure_refinement 'SHELXL97 (Sheldrick, 1997)'
_computing_structure_solution 'SHELXS97 (Sheldrick, 1997)'
_diffrn_ambient_temperature 293(2)
_diffrn_measured_fraction_theta_full 0.993
_diffrn_measured_fraction_theta_max 0.993
_diffrn_measurement_device_type 'Siemens SMART CCD area-detector'
_diffrn_measurement_method '\f and \w'
_diffrn_radiation_monochromator graphite
_diffrn_radiation_source 'fine-focus sealed tube'
_diffrn_radiation_type MoK\a
_diffrn_radiation_wavelength 0.71073
_diffrn_reflns_av_R_equivalents 0.0291
_diffrn_reflns_av_sigmaI/netI 0.0346
_diffrn_reflns_limit_h_max 17
_diffrn_reflns_limit_h_min -17
_diffrn_reflns_limit_k_max 8
_diffrn_reflns_limit_k_min -4
_diffrn_reflns_limit_l_max 22
_diffrn_reflns_limit_l_min -25
_diffrn_reflns_number 10858
_diffrn_reflns_theta_full 26.45
_diffrn_reflns_theta_max 26.45
_diffrn_reflns_theta_min 2.69
_exptl_absorpt_coefficient_mu 0.192
_exptl_absorpt_correction_T_max 0.933
_exptl_absorpt_correction_T_min 0.918
_exptl_absorpt_correction_type multi-scan
_exptl_absorpt_process_details '(SADABS; Sheldrick, 1996)'
_exptl_crystal_colour colorless
_exptl_crystal_density_diffrn 1.366
_exptl_crystal_density_method 'not measured'
_exptl_crystal_description block
_exptl_crystal_F_000 840
_exptl_crystal_size_max 0.42
_exptl_crystal_size_mid 0.40
_exptl_crystal_size_min 0.36
_refine_diff_density_max 0.205
_refine_diff_density_min -0.194
_refine_ls_extinction_coef 0.0124(10)
_refine_ls_extinction_expression Fc^*^=kFc[1+0.001xFc^2^\l^3^/sin(2\q)]^-1/4^
_refine_ls_extinction_method SHELXL97
_refine_ls_goodness_of_fit_ref 1.016
_refine_ls_hydrogen_treatment constr
_refine_ls_matrix_type full
_refine_ls_number_parameters 265
_refine_ls_number_reflns 4015
_refine_ls_number_restraints 0
_refine_ls_restrained_S_all 1.016
_refine_ls_R_factor_all 0.0654
_refine_ls_R_factor_gt 0.0406
_refine_ls_shift/su_max 0.001
_refine_ls_shift/su_mean 0.000
_refine_ls_structure_factor_coef Fsqd
_refine_ls_weighting_details 'calc w=1/[\s^2^(Fo^2^)+(0.045P)^2^+0.5946P] where P=(Fo^2^+2Fc^2^)/3'
_refine_ls_weighting_scheme calc
_refine_ls_wR_factor_gt 0.0931
_refine_ls_wR_factor_ref 0.1033
_reflns_number_gt 2913
_reflns_number_total 4015
_reflns_threshold_expression I>2\s(I)
_cod_data_source_file wn6277.cif
_cod_data_source_block I
_cod_original_cell_volume 1956.6(10)
_cod_original_sg_symbol_H-M 'P 21/c'
_cod_database_code 2204408
_cod_database_fobs_code 2204408

loop_
_symmetry_equiv_pos_as_xyz
'x, y, z'
'-x, y+1/2, -z+1/2'
'-x, -y, -z'
'x, -y-1/2, z-1/2'

loop_
_atom_site_label
_atom_site_fract_x
_atom_site_fract_y
_atom_site_fract_z
_atom_site_U_iso_or_equiv
_atom_site_adp_type
_atom_site_calc_flag
_atom_site_refinement_flags
_atom_site_occupancy
_atom_site_type_symbol
S1 0.33604(4) -0.09960(7) 0.36191(2) 0.04086(15) Uani d . 1 S
N1 0.37266(12) 0.3937(2) 0.45716(7) 0.0412(4) Uani d . 1 N
N2 0.35594(11) 0.2762(2) 0.40301(6) 0.0356(4) Uani d . 1 N
N3 0.06053(12) 0.0630(2) 0.30946(7) 0.0452(4) Uani d . 1 N
N4 0.14234(11) 0.0077(2) 0.35280(7) 0.0396(4) Uani d . 1 N
O1 0.41283(11) -0.1047(2) 0.58465(6) 0.0527(4) Uani d . 1 O
O2 0.20974(14) -0.0053(3) 0.14633(7) 0.0743(5) Uani d . 1 O
C1 0.38755(13) 0.2735(3) 0.50793(8) 0.0376(4) Uani d . 1 C
C2 0.37909(12) 0.0783(3) 0.48718(8) 0.0341(4) Uani d . 1 C
C3 0.35793(13) 0.0882(3) 0.41955(8) 0.0326(4) Uani d . 1 C
C4 0.40848(17) 0.3519(3) 0.57599(9) 0.0527(6) Uani d . 1 C
H4A 0.4743 0.3190 0.5957 0.079 Uiso calc R 1 H
H4B 0.3633 0.2971 0.6013 0.079 Uiso calc R 1 H
H4C 0.4013 0.4899 0.5747 0.079 Uiso calc R 1 H
C5 0.38936(13) -0.0975(3) 0.52553(9) 0.0408(5) Uani d . 1 C
H5 0.3770 -0.2139 0.5032 0.049 Uiso calc R 1 H
C6 0.34348(14) 0.3574(3) 0.33835(8) 0.0351(4) Uani d . 1 C
C7 0.25457(15) 0.4331(3) 0.31047(9) 0.0407(5) Uani d . 1 C
H7 0.2032 0.4374 0.3340 0.049 Uiso calc R 1 H
C8 0.24190(16) 0.5030(3) 0.24720(9) 0.0474(5) Uani d . 1 C
H8 0.1816 0.5527 0.2277 0.057 Uiso calc R 1 H
C9 0.31855(18) 0.4990(3) 0.21315(9) 0.0524(6) Uani d . 1 C
H9 0.3101 0.5467 0.1706 0.063 Uiso calc R 1 H
C10 0.40788(18) 0.4246(3) 0.24171(9) 0.0559(6) Uani d . 1 C
H10 0.4596 0.4231 0.2184 0.067 Uiso calc R 1 H
C11 0.42116(15) 0.3522(3) 0.30471(9) 0.0465(5) Uani d . 1 C
H11 0.4813 0.3010 0.3241 0.056 Uiso calc R 1 H
C12 0.08673(15) 0.0506(3) 0.25106(9) 0.0410(5) Uani d . 1 C
C13 0.18544(14) -0.0069(3) 0.25578(8) 0.0382(4) Uani d . 1 C
C14 0.21882(14) -0.0317(3) 0.32201(8) 0.0360(4) Uani d . 1 C
C15 0.01449(17) 0.0949(4) 0.19055(10) 0.0578(6) Uani d . 1 C
H15A -0.0460 0.1370 0.2026 0.087 Uiso calc R 1 H
H15B 0.0031 -0.0191 0.1639 0.087 Uiso calc R 1 H
H15C 0.0401 0.1954 0.1663 0.087 Uiso calc R 1 H
C16 0.24273(17) -0.0196(3) 0.20382(9) 0.0496(5) Uani d . 1 C
H16 0.3098 -0.0404 0.2156 0.059 Uiso calc R 1 H
C17 0.13792(14) -0.0015(3) 0.42140(9) 0.0456(5) Uani d . 1 C
C18 0.11928(16) 0.1634(4) 0.45375(10) 0.0626(7) Uani d . 1 C
H18 0.1086 0.2800 0.4314 0.075 Uiso calc R 1 H
C19 0.1165(2) 0.1545(6) 0.51989(13) 0.0908(11) Uani d . 1 C
H19 0.1042 0.2657 0.5424 0.109 Uiso calc R 1 H
C20 0.1317(2) -0.0172(7) 0.55236(13) 0.0980(13) Uani d . 1 C
H20 0.1293 -0.0225 0.5969 0.118 Uiso calc R 1 H
C21 0.1506(2) -0.1827(6) 0.51990(13) 0.0872(10) Uani d . 1 C
H21 0.1614 -0.2989 0.5426 0.105 Uiso calc R 1 H
C22 0.15361(17) -0.1764(4) 0.45346(10) 0.0622(6) Uani d . 1 C
H22 0.1659 -0.2876 0.4310 0.075 Uiso calc R 1 H

loop_
_atom_site_aniso_label
_atom_site_aniso_U_11
_atom_site_aniso_U_22
_atom_site_aniso_U_33
_atom_site_aniso_U_12
_atom_site_aniso_U_13
_atom_site_aniso_U_23
S1 0.0480(3) 0.0374(3) 0.0345(3) 0.0058(2) -0.0006(2) -0.0041(2)
N1 0.0539(10) 0.0397(9) 0.0282(8) -0.0046(8) 0.0020(7) -0.0047(7)
N2 0.0453(9) 0.0355(9) 0.0245(7) -0.0024(7) 0.0018(6) 0.0000(6)
N3 0.0422(10) 0.0519(11) 0.0382(9) -0.0017(8) -0.0021(7) 0.0018(8)
N4 0.0428(9) 0.0441(10) 0.0301(8) -0.0032(7) 0.0008(7) -0.0002(7)
O1 0.0571(9) 0.0675(10) 0.0322(7) 0.0065(8) 0.0037(6) 0.0142(7)
O2 0.0922(13) 0.0994(14) 0.0308(8) -0.0044(11) 0.0087(8) -0.0046(8)
C1 0.0382(11) 0.0451(11) 0.0286(9) -0.0012(8) 0.0028(7) 0.0003(8)
C2 0.0310(10) 0.0416(11) 0.0291(9) 0.0003(8) 0.0031(7) 0.0021(8)
C3 0.0327(10) 0.0354(10) 0.0284(9) -0.0009(8) 0.0011(7) -0.0009(8)
C4 0.0710(15) 0.0568(14) 0.0287(10) -0.0054(11) 0.0037(9) -0.0041(9)
C5 0.0375(11) 0.0476(12) 0.0365(10) 0.0016(9) 0.0041(8) 0.0062(9)
C6 0.0476(11) 0.0320(10) 0.0241(8) -0.0031(8) 0.0017(8) -0.0009(7)
C7 0.0492(12) 0.0376(11) 0.0351(10) 0.0008(9) 0.0067(8) 0.0008(8)
C8 0.0596(14) 0.0413(12) 0.0374(10) 0.0061(10) -0.0027(9) 0.0040(9)
C9 0.0783(17) 0.0489(13) 0.0295(10) -0.0006(11) 0.0080(10) 0.0076(9)
C10 0.0671(15) 0.0676(15) 0.0361(11) -0.0017(12) 0.0171(10) 0.0034(10)
C11 0.0487(12) 0.0524(13) 0.0378(10) 0.0023(10) 0.0051(9) 0.0009(9)
C12 0.0498(12) 0.0352(10) 0.0344(10) -0.0057(9) -0.0026(8) 0.0000(8)
C13 0.0513(12) 0.0305(10) 0.0306(9) -0.0038(9) 0.0008(8) -0.0016(8)
C14 0.0463(11) 0.0288(9) 0.0312(9) -0.0026(8) 0.0020(8) -0.0032(7)
C15 0.0589(14) 0.0671(15) 0.0409(11) 0.0025(12) -0.0102(10) 0.0035(11)
C16 0.0637(14) 0.0480(12) 0.0363(11) -0.0031(10) 0.0069(10) -0.0052(9)
C17 0.0397(11) 0.0651(14) 0.0305(10) -0.0082(10) 0.0019(8) 0.0007(10)
C18 0.0573(15) 0.0867(18) 0.0445(12) 0.0007(13) 0.0102(10) -0.0125(12)
C19 0.0689(19) 0.158(3) 0.0475(15) -0.004(2) 0.0151(13) -0.0304(19)
C20 0.0616(18) 0.199(4) 0.0319(13) -0.017(2) 0.0044(12) 0.002(2)
C21 0.0682(18) 0.140(3) 0.0502(16) -0.0232(19) -0.0002(13) 0.0366(18)
C22 0.0601(15) 0.0786(17) 0.0452(12) -0.0133(13) 0.0016(10) 0.0146(12)

loop_
_atom_type_symbol
_atom_type_description
_atom_type_scat_dispersion_real
_atom_type_scat_dispersion_imag
_atom_type_scat_source
C C 0.0033 0.0016
; International Tables
Vol. C, Tables 4.2.6.8 and 6.1.1.4'
;
H H 0.0000 0.0000
; International Tables
Vol. C, Tables 4.2.6.8 and 6.1.1.4'
;
N N 0.0061 0.0033
; International Tables
Vol. C, Tables 4.2.6.8 and 6.1.1.4'
;
O O 0.0106 0.0060
; International Tables
Vol. C, Tables 4.2.6.8 and 6.1.1.4'
;
S S 0.1246 0.1234
; International Tables
 Vol. C, Tables 4.2.6.8 and 6.1.1.4'
;

loop_
_geom_angle_atom_site_label_1
_geom_angle_atom_site_label_2
_geom_angle_atom_site_label_3
_geom_angle
_geom_angle_publ_flag
C14 S1 C3 99.24(8) y
C1 N1 N2 105.00(15) y
C3 N2 N1 111.78(14) y
C3 N2 C6 127.60(15) ?
N1 N2 C6 120.55(14) ?
C12 N3 N4 104.76(16) y
C14 N4 N3 111.85(15) y
C14 N4 C17 128.84(16) ?
N3 N4 C17 119.31(16) ?
N1 C1 C2 111.26(15) y
N1 C1 C4 119.99(18) ?
C2 C1 C4 128.75(17) ?
C3 C2 C1 104.63(16) y
C3 C2 C5 125.59(17) ?
C1 C2 C5 129.78(16) ?
N2 C3 C2 107.31(15) y
N2 C3 S1 123.30(13) ?
C2 C3 S1 129.39(14) ?
C1 C4 H4A 109.5 ?
C1 C4 H4B 109.5 ?
H4A C4 H4B 109.5 ?
C1 C4 H4C 109.5 ?
H4A C4 H4C 109.5 ?
H4B C4 H4C 109.5 ?
O1 C5 C2 124.99(19) ?
O1 C5 H5 117.5 ?
C2 C5 H5 117.5 ?
C7 C6 C11 121.27(17) ?
C7 C6 N2 119.88(16) ?
C11 C6 N2 118.82(17) ?
C6 C7 C8 119.53(18) ?
C6 C7 H7 120.2 ?
C8 C7 H7 120.2 ?
C9 C8 C7 119.9(2) ?
C9 C8 H8 120.1 ?
C7 C8 H8 120.1 ?
C8 C9 C10 120.27(18) ?
C8 C9 H9 119.9 ?
C10 C9 H9 119.9 ?
C9 C10 C11 120.4(2) ?
C9 C10 H10 119.8 ?
C11 C10 H10 119.8 ?
C6 C11 C10 118.6(2) ?
C6 C11 H11 120.7 ?
C10 C11 H11 120.7 ?
N3 C12 C13 111.64(16) y
N3 C12 C15 120.26(19) ?
C13 C12 C15 128.10(18) ?
C14 C13 C12 105.03(17) y
C14 C13 C16 126.81(19) ?
C12 C13 C16 127.92(17) ?
N4 C14 C13 106.68(17) y
N4 C14 S1 124.54(13) ?
C13 C14 S1 128.78(15) ?
C12 C15 H15A 109.5 ?
C12 C15 H15B 109.5 ?
H15A C15 H15B 109.5 ?
C12 C15 H15C 109.5 ?
H15A C15 H15C 109.5 ?
H15B C15 H15C 109.5 ?
O2 C16 C13 124.6(2) ?
O2 C16 H16 117.7 ?
C13 C16 H16 117.7 ?
C18 C17 C22 121.5(2) ?
C18 C17 N4 119.4(2) ?
C22 C17 N4 119.1(2) ?
C17 C18 C19 119.3(3) ?
C17 C18 H18 120.4 ?
C19 C18 H18 120.4 ?
C20 C19 C18 120.0(3) ?
C20 C19 H19 120.0 ?
C18 C19 H19 120.0 ?
C19 C20 C21 120.7(3) ?
C19 C20 H20 119.7 ?
C21 C20 H20 119.7 ?
C20 C21 C22 120.0(3) ?
C20 C21 H21 120.0 ?
C22 C21 H21 120.0 ?
C17 C22 C21 118.5(3) ?
C17 C22 H22 120.7 ?
C21 C22 H22 120.7 ?

loop_
_geom_bond_atom_site_label_1
_geom_bond_atom_site_label_2
_geom_bond_distance
_geom_bond_publ_flag
S1 C14 1.7555(19) y
S1 C3 1.7556(18) y
N1 C1 1.329(2) y
N1 N2 1.3724(19) y
N2 C3 1.344(2) y
N2 C6 1.436(2) ?
N3 C12 1.324(2) y
N3 N4 1.374(2) y
N4 C14 1.355(2) y
N4 C17 1.435(2) ?
O1 C5 1.214(2) y
O2 C16 1.205(2) y
C1 C2 1.416(3) y
C1 C4 1.492(2) ?
C2 C3 1.384(2) y
C2 C5 1.446(3) ?
C4 H4A 0.9600 ?
C4 H4B 0.9600 ?
C4 H4C 0.9600 ?
C5 H5 0.9300 ?
C6 C7 1.372(3) ?
C6 C11 1.379(3) ?
C7 C8 1.380(2) ?
C7 H7 0.9300 ?
C8 C9 1.372(3) ?
C8 H8 0.9300 ?
C9 C10 1.377(3) ?
C9 H9 0.9300 ?
C10 C11 1.381(3) ?
C10 H10 0.9300 ?
C11 H11 0.9300 ?
C12 C13 1.411(3) y
C12 C15 1.496(3) ?
C13 C14 1.382(2) y
C13 C16 1.446(3) ?
C15 H15A 0.9600 ?
C15 H15B 0.9600 ?
C15 H15C 0.9600 ?
C16 H16 0.9300 ?
C17 C18 1.370(3) ?
C17 C22 1.380(3) ?
C18 C19 1.379(3) ?
C18 H18 0.9300 ?
C19 C20 1.364(5) ?
C19 H19 0.9300 ?
C20 C21 1.376(5) ?
C20 H20 0.9300 ?
C21 C22 1.385(3) ?
C21 H21 0.9300 ?
C22 H22 0.9300 ?

loop_
_geom_hbond_atom_site_label_D
_geom_hbond_atom_site_label_H
_geom_hbond_atom_site_label_A
_geom_hbond_site_symmetry_A
_geom_hbond_distance_DH
_geom_hbond_distance_HA
_geom_hbond_distance_DA
_geom_hbond_angle_DHA
C9 H9 O1 4_565 0.93 2.49 3.244(3) 138
C11 H11 O1 3_656 0.93 2.57 3.417(3) 151
C21 H21 O2 4_556 0.93 2.53 3.385(3) 153

loop_
_geom_torsion_atom_site_label_1
_geom_torsion_atom_site_label_2
_geom_torsion_atom_site_label_3
_geom_torsion_atom_site_label_4
_geom_torsion
C1 N1 N2 C3 1.5(2)
C1 N1 N2 C6 -175.66(16)
C12 N3 N4 C14 2.1(2)
C12 N3 N4 C17 -177.89(17)
N2 N1 C1 C2 -0.9(2)
N2 N1 C1 C4 179.91(17)
N1 C1 C2 C3 0.1(2)
C4 C1 C2 C3 179.15(19)
N1 C1 C2 C5 -179.88(18)
C4 C1 C2 C5 -0.8(3)
N1 N2 C3 C2 -1.5(2)
C6 N2 C3 C2 175.43(16)
N1 N2 C3 S1 178.26(12)
C6 N2 C3 S1 -4.8(3)
C1 C2 C3 N2 0.8(2)
C5 C2 C3 N2 -179.21(16)
C1 C2 C3 S1 -178.88(14)
C5 C2 C3 S1 1.1(3)
C14 S1 C3 N2 -57.43(17)
C14 S1 C3 C2 122.24(17)
C3 C2 C5 O1 176.04(18)
C1 C2 C5 O1 -4.0(3)
C3 N2 C6 C7 102.7(2)
N1 N2 C6 C7 -80.7(2)
C3 N2 C6 C11 -75.5(2)
N1 N2 C6 C11 101.2(2)
C11 C6 C7 C8 1.0(3)
N2 C6 C7 C8 -177.12(17)
C6 C7 C8 C9 -1.0(3)
C7 C8 C9 C10 0.4(3)
C8 C9 C10 C11 0.4(3)
C7 C6 C11 C10 -0.2(3)
N2 C6 C11 C10 177.88(18)
C9 C10 C11 C6 -0.4(3)
N4 N3 C12 C13 -1.6(2)
N4 N3 C12 C15 178.23(18)
N3 C12 C13 C14 0.7(2)
C15 C12 C13 C14 -179.2(2)
N3 C12 C13 C16 -174.00(19)
C15 C12 C13 C16 6.1(3)
N3 N4 C14 C13 -1.7(2)
C17 N4 C14 C13 178.26(18)
N3 N4 C14 S1 178.05(13)
C17 N4 C14 S1 -2.0(3)
C12 C13 C14 N4 0.6(2)
C16 C13 C14 N4 175.39(18)
C12 C13 C14 S1 -179.12(14)
C16 C13 C14 S1 -4.4(3)
C3 S1 C14 N4 -51.84(17)
C3 S1 C14 C13 127.89(18)
C14 C13 C16 O2 176.6(2)
C12 C13 C16 O2 -9.9(4)
C14 N4 C17 C18 117.9(2)
N3 N4 C17 C18 -62.1(3)
C14 N4 C17 C22 -61.4(3)
N3 N4 C17 C22 118.6(2)
C22 C17 C18 C19 0.2(3)
N4 C17 C18 C19 -179.1(2)
C17 C18 C19 C20 -0.3(4)
C18 C19 C20 C21 0.4(4)
C19 C20 C21 C22 -0.5(4)
C18 C17 C22 C21 -0.3(3)
N4 C17 C22 C21 179.02(19)
C20 C21 C22 C17 0.4(4)

loop_
_cod_related_entry_id
_cod_related_entry_database
_cod_related_entry_code
1 ChemSpider 21130381
